data_7052739
loop_
_publ_author_name
'Campos, Jes\'us'
'\'Alvarez, Eleuterio'
'Carmona, Ernesto'

_publ_section_title
;
 Synthesis and reactivity of half-sandwich (\h5-C5Me5)Ir(iii) complexes
 of a cyclometallated aryl phosphine ligand
;
_journal_issue 10
_journal_name_full 'New Journal of Chemistry'
_journal_page_first 2122
_journal_paper_doi 10.1039/c1nj20244h
_journal_volume 35
_journal_year 2011
_chemical_formula_moiety 'C27 H36 Ir P'
_chemical_formula_sum 'C27 H36 Ir P'
_chemical_formula_weight 583.73
_chemical_name_systematic
;
?
;
_space_group_IT_number 14
_symmetry_cell_setting monoclinic
_symmetry_space_group_name_Hall '-P 2ybc'
_symmetry_space_group_name_H-M 'P 1 21/c 1'
_atom_sites_solution_hydrogens geom
_atom_sites_solution_primary direct
_atom_sites_solution_secondary difmap
_audit_creation_method SHELXL-97
_cell_angle_alpha 90.00
_cell_angle_beta 111.7080(10)
_cell_angle_gamma 90.00
_cell_formula_units_Z 4
_cell_length_a 17.9598(5)
_cell_length_b 8.2824(2)
_cell_length_c 17.0958(5)
_cell_measurement_reflns_used 9913
_cell_measurement_temperature 173(2)
_cell_measurement_theta_max 28.82
_cell_measurement_theta_min 2.40
_cell_volume 2362.66(11)
_computing_cell_refinement 'APEX2 Software Suite (Bruker, 2007)'
_computing_data_collection 'APEX2 Software Suite (Bruker, 2007)'
_computing_data_reduction 'APEX2 Software Suite (Bruker, 2007)'
_computing_molecular_graphics 'SHELXTL (Sheldrick, 2008)'
_computing_publication_material 'SHELXTL and publCIF (Westrip, 2010)'
_computing_structure_refinement 'SHELXL97 (Sheldrick, 2008)'
_computing_structure_solution 'SIR2002 (Burla et al., 2003)'
_diffrn_ambient_temperature 173(2)
_diffrn_detector_area_resol_mean 8.26
_diffrn_measured_fraction_theta_full 0.986
_diffrn_measured_fraction_theta_max 0.986
_diffrn_measurement_device_type
;
Bruker-Nonius X8kappa APEX II CCD area detector
;
_diffrn_measurement_method 'phi and omega scans with narrow frames'
_diffrn_radiation_monochromator graphite
_diffrn_radiation_source 'fine-focus sealed tube'
_diffrn_radiation_type MoK\a
_diffrn_radiation_wavelength 0.71073
_diffrn_reflns_av_R_equivalents 0.0369
_diffrn_reflns_av_sigmaI/netI 0.0277
_diffrn_reflns_limit_h_max 25
_diffrn_reflns_limit_h_min -17
_diffrn_reflns_limit_k_max 11
_diffrn_reflns_limit_k_min -11
_diffrn_reflns_limit_l_max 23
_diffrn_reflns_limit_l_min -24
_diffrn_reflns_number 38266
_diffrn_reflns_theta_full 30.55
_diffrn_reflns_theta_max 30.55
_diffrn_reflns_theta_min 1.22
_diffrn_standards_decay_% 0
_exptl_absorpt_coefficient_mu 5.730
_exptl_absorpt_correction_T_max 0.5229
_exptl_absorpt_correction_T_min 0.4090
_exptl_absorpt_correction_type multi-scan
_exptl_absorpt_process_details
;
SADABS, Bruker (2001). APEX2, Bruker (2007)
;
_exptl_crystal_colour yellow
_exptl_crystal_density_diffrn 1.641
_exptl_crystal_density_method 'not measured'
_exptl_crystal_description prism
_exptl_crystal_F_000 1160
_exptl_crystal_size_max 0.19
_exptl_crystal_size_mid 0.16
_exptl_crystal_size_min 0.13
_refine_diff_density_max 1.132
_refine_diff_density_min -1.051
_refine_diff_density_rms 0.105
_refine_ls_extinction_method none
_refine_ls_goodness_of_fit_ref 1.046
_refine_ls_hydrogen_treatment mixed
_refine_ls_matrix_type full
_refine_ls_number_parameters 275
_refine_ls_number_reflns 7141
_refine_ls_number_restraints 0
_refine_ls_restrained_S_all 1.046
_refine_ls_R_factor_all 0.0326
_refine_ls_R_factor_gt 0.0231
_refine_ls_shift/su_max 0.002
_refine_ls_shift/su_mean 0.000
_refine_ls_structure_factor_coef Fsqd
_refine_ls_weighting_details 'calc w=1/[\s^2^(Fo^2^)+(0.0287P)^2^+0.0000P] where P=(Fo^2^+2Fc^2^)/3'
_refine_ls_weighting_scheme calc
_refine_ls_wR_factor_gt 0.0519
_refine_ls_wR_factor_ref 0.0547
_reflns_number_gt 5880
_reflns_number_total 7141
_reflns_threshold_expression >2sigma(I)
_cod_data_source_file c1nj20244h.txt
_cod_data_source_block 2-H
_cod_depositor_comments
;
The following automatic conversions were performed:

'_symmetry_cell_setting' value 'Monoclinic' changed to 'monoclinic'
according to /home/saulius/struct/CIF-dictionaries/cif_core.dic
dictionary named 'cif_core.dic' version 2.4.1 from 2010-06-29.

Automatic conversion script
Id: cif_fix_values 1715 2011-07-08 13:25:40Z adriana 
;
_cod_original_sg_symbol_H-M P2(1)/c
_cod_database_code 7052739

loop_
_symmetry_equiv_pos_as_xyz
'x, y, z'
'-x, y+1/2, -z+1/2'
'-x, -y, -z'
'x, -y-1/2, z-1/2'

loop_
_atom_site_label
_atom_site_type_symbol
_atom_site_fract_x
_atom_site_fract_y
_atom_site_fract_z
_atom_site_U_iso_or_equiv
_atom_site_adp_type
_atom_site_occupancy
_atom_site_symmetry_multiplicity
_atom_site_calc_flag
_atom_site_refinement_flags
Ir1 Ir 0.643942(6) 0.165146(12) 0.443512(5) 0.02140(3) Uani 1 1 d .
P1 P 0.76377(4) 0.08019(8) 0.52729(4) 0.02209(13) Uani 1 1 d .
C1 C 0.55585(17) 0.3349(3) 0.35380(16) 0.0279(5) Uani 1 1 d .
C2 C 0.51835(16) 0.2624(3) 0.40563(15) 0.0259(5) Uani 1 1 d .
C3 C 0.56231(17) 0.3094(3) 0.49111(16) 0.0272(5) Uani 1 1 d .
C4 C 0.62681(17) 0.4108(3) 0.49123(17) 0.0297(6) Uani 1 1 d .
C5 C 0.62271(17) 0.4292(3) 0.40623(17) 0.0299(6) Uani 1 1 d .
C6 C 0.5277(2) 0.3199(4) 0.26029(17) 0.0406(7) Uani 1 1 d .
H6A H 0.5008 0.2158 0.2428 0.061 Uiso 1 1 calc R
H6B H 0.5737 0.3267 0.2427 0.061 Uiso 1 1 calc R
H6C H 0.4901 0.4076 0.2340 0.061 Uiso 1 1 calc R
C7 C 0.44167(17) 0.1703(3) 0.3751(2) 0.0375(7) Uani 1 1 d .
H7A H 0.3967 0.2455 0.3520 0.056 Uiso 1 1 calc R
H7B H 0.4361 0.1104 0.4221 0.056 Uiso 1 1 calc R
H7C H 0.4418 0.0945 0.3311 0.056 Uiso 1 1 calc R
C8 C 0.5383(2) 0.2808(4) 0.56527(19) 0.0421(8) Uani 1 1 d .
H8A H 0.5864 0.2681 0.6162 0.063 Uiso 1 1 calc R
H8B H 0.5058 0.1825 0.5559 0.063 Uiso 1 1 calc R
H8C H 0.5070 0.3730 0.5721 0.063 Uiso 1 1 calc R
C9 C 0.6824(2) 0.5027(4) 0.5655(2) 0.0474(8) Uani 1 1 d .
H9A H 0.6598 0.6096 0.5675 0.071 Uiso 1 1 calc R
H9B H 0.7346 0.5148 0.5602 0.071 Uiso 1 1 calc R
H9C H 0.6891 0.4437 0.6173 0.071 Uiso 1 1 calc R
C10 C 0.6727(2) 0.5411(4) 0.3767(2) 0.0495(9) Uani 1 1 d .
H10A H 0.6825 0.4917 0.3293 0.074 Uiso 1 1 calc R
H10B H 0.7239 0.5610 0.4229 0.074 Uiso 1 1 calc R
H10C H 0.6442 0.6435 0.3586 0.074 Uiso 1 1 calc R
C11 C 0.80760(15) -0.0260(3) 0.46067(15) 0.0229(5) Uani 1 1 d .
C12 C 0.75505(15) -0.0318(3) 0.37671(15) 0.0251(5) Uani 1 1 d .
C13 C 0.77632(18) -0.1227(3) 0.31914(17) 0.0313(6) Uani 1 1 d .
H13 H 0.7407 -0.1292 0.2621 0.038 Uiso 1 1 calc R
C14 C 0.84897(19) -0.2029(3) 0.34505(19) 0.0365(7) Uani 1 1 d .
H14 H 0.8630 -0.2647 0.3057 0.044 Uiso 1 1 calc R
C15 C 0.90128(19) -0.1936(3) 0.42808(19) 0.0356(7) Uani 1 1 d .
H15 H 0.9513 -0.2482 0.4449 0.043 Uiso 1 1 calc R
C16 C 0.88189(16) -0.1053(3) 0.48747(16) 0.0282(5) Uani 1 1 d .
C17 C 0.67895(16) 0.0660(4) 0.34869(15) 0.0306(6) Uani 1 1 d .
H17A H 0.6348 -0.0036 0.3125 0.037 Uiso 1 1 calc R
H17B H 0.6848 0.1557 0.3132 0.037 Uiso 1 1 calc R
C18 C 0.94216(18) -0.0983(4) 0.57711(18) 0.0385(7) Uani 1 1 d .
H18A H 0.9287 -0.1801 0.6112 0.058 Uiso 1 1 calc R
H18B H 0.9408 0.0090 0.6007 0.058 Uiso 1 1 calc R
H18C H 0.9960 -0.1193 0.5775 0.058 Uiso 1 1 calc R
C19 C 0.83611(15) 0.2358(3) 0.58823(14) 0.0249(5) Uani 1 1 d .
C20 C 0.87625(17) 0.3297(3) 0.54766(17) 0.0280(5) Uani 1 1 d .
C21 C 0.93146(18) 0.4454(4) 0.5939(2) 0.0378(7) Uani 1 1 d .
H21 H 0.9594 0.5076 0.5669 0.045 Uiso 1 1 calc R
C22 C 0.9463(2) 0.4712(4) 0.6776(2) 0.0491(9) Uani 1 1 d .
H22 H 0.9861 0.5466 0.7088 0.059 Uiso 1 1 calc R
C23 C 0.9033(2) 0.3876(4) 0.71568(18) 0.0456(8) Uani 1 1 d .
H23 H 0.9118 0.4099 0.7728 0.055 Uiso 1 1 calc R
C24 C 0.84717(18) 0.2699(4) 0.67260(16) 0.0347(6) Uani 1 1 d .
C25 C 0.86157(19) 0.3174(3) 0.45486(17) 0.0319(6) Uani 1 1 d .
H25A H 0.8765 0.4194 0.4355 0.048 Uiso 1 1 calc R
H25B H 0.8047 0.2953 0.4232 0.048 Uiso 1 1 calc R
H25C H 0.8940 0.2296 0.4458 0.048 Uiso 1 1 calc R
C26 C 0.7984(2) 0.1995(4) 0.71914(19) 0.0514(9) Uani 1 1 d .
H26A H 0.8217 0.0960 0.7442 0.077 Uiso 1 1 calc R
H26B H 0.7432 0.1825 0.6799 0.077 Uiso 1 1 calc R
H26C H 0.7985 0.2741 0.7637 0.077 Uiso 1 1 calc R
C27 C 0.76705(19) -0.0835(4) 0.60084(18) 0.0378(7) Uani 1 1 d .
H27A H 0.7542 -0.1861 0.5702 0.057 Uiso 1 1 calc R
H27B H 0.7279 -0.0621 0.6271 0.057 Uiso 1 1 calc R
H27C H 0.8209 -0.0897 0.6445 0.057 Uiso 1 1 calc R
H1IR H 0.6209(17) -0.017(3) 0.4528(17) 0.035(8) Uiso 1 1 d .

loop_
_atom_site_aniso_label
_atom_site_aniso_U_11
_atom_site_aniso_U_22
_atom_site_aniso_U_33
_atom_site_aniso_U_23
_atom_site_aniso_U_13
_atom_site_aniso_U_12
Ir1 0.02065(5) 0.02290(5) 0.02227(5) -0.00081(4) 0.00984(4) 0.00008(4)
P1 0.0237(3) 0.0239(3) 0.0196(3) 0.0014(2) 0.0092(2) 0.0003(3)
C1 0.0273(13) 0.0314(13) 0.0263(11) 0.0023(10) 0.0115(10) 0.0086(12)
C2 0.0228(13) 0.0268(12) 0.0296(12) -0.0016(10) 0.0116(10) 0.0027(11)
C3 0.0310(14) 0.0272(13) 0.0283(12) 0.0004(10) 0.0165(11) 0.0064(11)
C4 0.0305(15) 0.0221(12) 0.0340(13) -0.0038(10) 0.0089(11) 0.0044(11)
C5 0.0292(14) 0.0248(12) 0.0385(14) 0.0044(11) 0.0159(12) 0.0027(11)
C6 0.0423(18) 0.0520(19) 0.0265(13) 0.0085(12) 0.0114(13) 0.0171(15)
C7 0.0226(14) 0.0373(16) 0.0533(18) -0.0052(13) 0.0150(13) 0.0008(13)
C8 0.054(2) 0.0454(17) 0.0378(15) 0.0074(13) 0.0292(15) 0.0191(16)
C9 0.0469(19) 0.0342(15) 0.0476(17) -0.0148(14) 0.0019(15) 0.0022(15)
C10 0.0395(18) 0.0406(18) 0.072(2) 0.0245(16) 0.0246(17) 0.0019(15)
C11 0.0217(12) 0.0214(12) 0.0270(11) -0.0006(9) 0.0107(10) -0.0019(10)
C12 0.0242(13) 0.0266(13) 0.0267(11) -0.0027(9) 0.0119(10) -0.0011(10)
C13 0.0351(16) 0.0322(14) 0.0279(12) -0.0063(10) 0.0134(12) 0.0013(12)
C14 0.0457(18) 0.0311(14) 0.0397(15) -0.0064(12) 0.0241(14) 0.0038(13)
C15 0.0346(16) 0.0325(15) 0.0429(15) 0.0002(12) 0.0181(13) 0.0080(12)
C16 0.0264(14) 0.0252(12) 0.0322(13) 0.0004(10) 0.0099(11) 0.0017(11)
C17 0.0267(14) 0.0408(15) 0.0221(11) -0.0056(11) 0.0064(10) 0.0031(12)
C18 0.0332(16) 0.0387(16) 0.0374(15) -0.0004(13) 0.0057(13) 0.0139(14)
C19 0.0229(13) 0.0281(12) 0.0200(10) -0.0027(9) 0.0037(9) 0.0032(11)
C20 0.0260(13) 0.0269(13) 0.0311(12) -0.0046(10) 0.0107(11) 0.0006(11)
C21 0.0307(15) 0.0311(14) 0.0505(17) -0.0078(13) 0.0139(13) -0.0051(12)
C22 0.0401(18) 0.0430(19) 0.0491(18) -0.0179(15) -0.0009(15) -0.0061(15)
C23 0.0454(19) 0.0523(19) 0.0257(13) -0.0130(13) -0.0024(13) 0.0090(16)
C24 0.0378(16) 0.0397(15) 0.0220(11) -0.0006(11) 0.0059(11) 0.0094(14)
C25 0.0366(16) 0.0312(14) 0.0329(13) -0.0008(11) 0.0186(12) -0.0063(12)
C26 0.070(3) 0.065(2) 0.0256(13) 0.0001(13) 0.0255(16) 0.0085(19)
C27 0.0423(18) 0.0364(16) 0.0379(14) 0.0116(13) 0.0186(13) 0.0005(14)

loop_
_atom_type_symbol
_atom_type_description
_atom_type_scat_dispersion_real
_atom_type_scat_dispersion_imag
_atom_type_scat_source
C C 0.0033 0.0016 'International Tables Vol C Tables 4.2.6.8 and 6.1.1.4'
H H 0.0000 0.0000 'International Tables Vol C Tables 4.2.6.8 and 6.1.1.4'
P P 0.1023 0.0942 'International Tables Vol C Tables 4.2.6.8 and 6.1.1.4'
Ir Ir -1.4442 7.9887 'International Tables Vol C Tables 4.2.6.8 and 6.1.1.4'

loop_
_geom_angle_atom_site_label_1
_geom_angle_atom_site_label_2
_geom_angle_atom_site_label_3
_geom_angle
C17 Ir1 P1 83.03(7)
C17 Ir1 C1 93.09(10)
P1 Ir1 C1 155.84(7)
C17 Ir1 C2 118.00(9)
P1 Ir1 C2 158.48(6)
C1 Ir1 C2 37.04(9)
C17 Ir1 C4 138.45(11)
P1 Ir1 C4 106.43(7)
C1 Ir1 C4 61.71(9)
C2 Ir1 C4 61.67(10)
C17 Ir1 C3 153.97(10)
P1 Ir1 C3 122.64(7)
C1 Ir1 C3 61.85(9)
C2 Ir1 C3 37.03(9)
C4 Ir1 C3 36.91(10)
C17 Ir1 C5 103.07(11)
P1 Ir1 C5 120.67(7)
C1 Ir1 C5 37.06(10)
C2 Ir1 C5 61.88(10)
C4 Ir1 C5 36.98(10)
C3 Ir1 C5 61.87(9)
C17 Ir1 H1IR 82.5(10)
P1 Ir1 H1IR 82.0(10)
C1 Ir1 H1IR 121.3(10)
C2 Ir1 H1IR 95.6(11)
C4 Ir1 H1IR 138.2(11)
C3 Ir1 H1IR 103.8(11)
C5 Ir1 H1IR 157.0(10)
C11 P1 C27 99.15(13)
C11 P1 C19 108.09(11)
C27 P1 C19 106.89(13)
C11 P1 Ir1 106.80(8)
C27 P1 Ir1 117.09(10)
C19 P1 Ir1 117.03(8)
C2 C1 C5 108.6(2)
C2 C1 C6 125.4(3)
C5 C1 C6 126.0(3)
C2 C1 Ir1 71.81(14)
C5 C1 Ir1 72.46(15)
C6 C1 Ir1 123.63(18)
C1 C2 C3 108.0(2)
C1 C2 C7 125.8(2)
C3 C2 C7 125.8(2)
C1 C2 Ir1 71.15(15)
C3 C2 Ir1 71.88(15)
C7 C2 Ir1 127.98(19)
C4 C3 C2 107.5(2)
C4 C3 C8 125.2(3)
C2 C3 C8 126.6(3)
C4 C3 Ir1 71.25(15)
C2 C3 Ir1 71.09(14)
C8 C3 Ir1 130.30(19)
C3 C4 C5 108.8(2)
C3 C4 C9 125.7(3)
C5 C4 C9 124.9(3)
C3 C4 Ir1 71.84(14)
C5 C4 Ir1 72.08(15)
C9 C4 Ir1 128.8(2)
C1 C5 C4 107.0(2)
C1 C5 C10 126.3(3)
C4 C5 C10 126.3(3)
C1 C5 Ir1 70.48(15)
C4 C5 Ir1 70.94(15)
C10 C5 Ir1 129.0(2)
C1 C6 H6A 109.5
C1 C6 H6B 109.5
H6A C6 H6B 109.5
C1 C6 H6C 109.5
H6A C6 H6C 109.5
H6B C6 H6C 109.5
C2 C7 H7A 109.5
C2 C7 H7B 109.5
H7A C7 H7B 109.5
C2 C7 H7C 109.5
H7A C7 H7C 109.5
H7B C7 H7C 109.5
C3 C8 H8A 109.5
C3 C8 H8B 109.5
H8A C8 H8B 109.5
C3 C8 H8C 109.5
H8A C8 H8C 109.5
H8B C8 H8C 109.5
C4 C9 H9A 109.5
C4 C9 H9B 109.5
H9A C9 H9B 109.5
C4 C9 H9C 109.5
H9A C9 H9C 109.5
H9B C9 H9C 109.5
C5 C10 H10A 109.5
C5 C10 H10B 109.5
H10A C10 H10B 109.5
C5 C10 H10C 109.5
H10A C10 H10C 109.5
H10B C10 H10C 109.5
C12 C11 C16 121.3(2)
C12 C11 P1 111.91(18)
C16 C11 P1 126.68(19)
C11 C12 C13 119.0(2)
C11 C12 C17 119.8(2)
C13 C12 C17 121.1(2)
C14 C13 C12 120.3(3)
C14 C13 H13 119.9
C12 C13 H13 119.9
C13 C14 C15 120.2(3)
C13 C14 H14 119.9
C15 C14 H14 119.9
C14 C15 C16 121.2(3)
C14 C15 H15 119.4
C16 C15 H15 119.4
C15 C16 C11 118.1(2)
C15 C16 C18 118.6(3)
C11 C16 C18 123.3(2)
C12 C17 Ir1 117.27(16)
C12 C17 H17A 108.0
Ir1 C17 H17A 108.0
C12 C17 H17B 108.0
Ir1 C17 H17B 108.0
H17A C17 H17B 107.2
C16 C18 H18A 109.5
C16 C18 H18B 109.5
H18A C18 H18B 109.5
C16 C18 H18C 109.5
H18A C18 H18C 109.5
H18B C18 H18C 109.5
C20 C19 C24 119.3(2)
C20 C19 P1 119.24(18)
C24 C19 P1 121.2(2)
C21 C20 C19 119.1(3)
C21 C20 C25 116.9(3)
C19 C20 C25 123.9(2)
C22 C21 C20 121.4(3)
C22 C21 H21 119.3
C20 C21 H21 119.3
C23 C22 C21 119.4(3)
C23 C22 H22 120.3
C21 C22 H22 120.3
C22 C23 C24 121.7(3)
C22 C23 H23 119.1
C24 C23 H23 119.1
C23 C24 C19 118.6(3)
C23 C24 C26 116.1(3)
C19 C24 C26 125.1(3)
C20 C25 H25A 109.5
C20 C25 H25B 109.5
H25A C25 H25B 109.5
C20 C25 H25C 109.5
H25A C25 H25C 109.5
H25B C25 H25C 109.5
C24 C26 H26A 109.5
C24 C26 H26B 109.5
H26A C26 H26B 109.5
C24 C26 H26C 109.5
H26A C26 H26C 109.5
H26B C26 H26C 109.5
P1 C27 H27A 109.5
P1 C27 H27B 109.5
H27A C27 H27B 109.5
P1 C27 H27C 109.5
H27A C27 H27C 109.5
H27B C27 H27C 109.5

loop_
_geom_bond_atom_site_label_1
_geom_bond_atom_site_label_2
_geom_bond_distance
Ir1 C17 2.110(2)
Ir1 P1 2.2131(7)
Ir1 C1 2.244(3)
Ir1 C2 2.253(3)
Ir1 C4 2.255(3)
Ir1 C3 2.263(3)
Ir1 C5 2.270(3)
Ir1 H1IR 1.59(3)
P1 C11 1.831(2)
P1 C27 1.835(3)
P1 C19 1.853(3)
C1 C2 1.429(4)
C1 C5 1.435(4)
C1 C6 1.493(4)
C2 C3 1.434(3)
C2 C7 1.490(4)
C3 C4 1.430(4)
C3 C8 1.501(4)
C4 C5 1.436(4)
C4 C9 1.500(4)
C5 C10 1.501(4)
C6 H6A 0.9800
C6 H6B 0.9800
C6 H6C 0.9800
C7 H7A 0.9800
C7 H7B 0.9800
C7 H7C 0.9800
C8 H8A 0.9800
C8 H8B 0.9800
C8 H8C 0.9800
C9 H9A 0.9800
C9 H9B 0.9800
C9 H9C 0.9800
C10 H10A 0.9800
C10 H10B 0.9800
C10 H10C 0.9800
C11 C12 1.397(3)
C11 C16 1.403(3)
C12 C13 1.400(3)
C12 C17 1.506(4)
C13 C14 1.383(4)
C13 H13 0.9500
C14 C15 1.385(4)
C14 H14 0.9500
C15 C16 1.396(4)
C15 H15 0.9500
C16 C18 1.515(4)
C17 H17A 0.9900
C17 H17B 0.9900
C18 H18A 0.9800
C18 H18B 0.9800
C18 H18C 0.9800
C19 C20 1.405(4)
C19 C24 1.410(3)
C20 C21 1.395(4)
C20 C25 1.513(4)
C21 C22 1.371(4)
C21 H21 0.9500
C22 C23 1.368(5)
C22 H22 0.9500
C23 C24 1.400(5)
C23 H23 0.9500
C24 C26 1.501(5)
C25 H25A 0.9800
C25 H25B 0.9800
C25 H25C 0.9800
C26 H26A 0.9800
C26 H26B 0.9800
C26 H26C 0.9800
C27 H27A 0.9800
C27 H27B 0.9800
C27 H27C 0.9800

loop_
_geom_torsion_atom_site_label_1
_geom_torsion_atom_site_label_2
_geom_torsion_atom_site_label_3
_geom_torsion_atom_site_label_4
_geom_torsion
C17 Ir1 P1 C11 -3.46(11)
C1 Ir1 P1 C11 -85.42(18)
C2 Ir1 P1 C11 164.9(2)
C4 Ir1 P1 C11 -142.05(11)
C3 Ir1 P1 C11 -178.82(11)
C5 Ir1 P1 C11 -104.55(11)
C17 Ir1 P1 C27 -113.40(14)
C1 Ir1 P1 C27 164.64(19)
C2 Ir1 P1 C27 54.9(2)
C4 Ir1 P1 C27 108.01(14)
C3 Ir1 P1 C27 71.24(14)
C5 Ir1 P1 C27 145.51(14)
C17 Ir1 P1 C19 117.75(12)
C1 Ir1 P1 C19 35.79(19)
C2 Ir1 P1 C19 -73.9(2)
C4 Ir1 P1 C19 -20.85(12)
C3 Ir1 P1 C19 -57.61(12)
C5 Ir1 P1 C19 16.66(12)
C17 Ir1 C1 C2 135.15(16)
P1 Ir1 C1 C2 -145.02(15)
C4 Ir1 C1 C2 -79.55(16)
C3 Ir1 C1 C2 -37.44(15)
C5 Ir1 C1 C2 -117.1(2)
C17 Ir1 C1 C5 -107.72(16)
P1 Ir1 C1 C5 -27.9(3)
C2 Ir1 C1 C5 117.1(2)
C4 Ir1 C1 C5 37.58(15)
C3 Ir1 C1 C5 79.69(16)
C17 Ir1 C1 C6 14.3(3)
P1 Ir1 C1 C6 94.1(3)
C2 Ir1 C1 C6 -120.9(3)
C4 Ir1 C1 C6 159.6(3)
C3 Ir1 C1 C6 -158.3(3)
C5 Ir1 C1 C6 122.0(3)
C5 C1 C2 C3 -0.7(3)
C6 C1 C2 C3 -178.4(2)
Ir1 C1 C2 C3 62.82(18)
C5 C1 C2 C7 172.7(3)
C6 C1 C2 C7 -5.0(4)
Ir1 C1 C2 C7 -123.7(3)
C5 C1 C2 Ir1 -63.56(18)
C6 C1 C2 Ir1 118.8(3)
C17 Ir1 C2 C1 -52.90(18)
P1 Ir1 C2 C1 140.24(17)
C4 Ir1 C2 C1 79.66(16)
C3 Ir1 C2 C1 117.1(2)
C5 Ir1 C2 C1 37.46(15)
C17 Ir1 C2 C3 -170.02(15)
P1 Ir1 C2 C3 23.1(3)
C1 Ir1 C2 C3 -117.1(2)
C4 Ir1 C2 C3 -37.47(15)
C5 Ir1 C2 C3 -79.67(16)
C17 Ir1 C2 C7 68.3(3)
P1 Ir1 C2 C7 -98.6(3)
C1 Ir1 C2 C7 121.2(3)
C4 Ir1 C2 C7 -159.2(3)
C3 Ir1 C2 C7 -121.7(3)
C5 Ir1 C2 C7 158.6(3)
C1 C2 C3 C4 0.0(3)
C7 C2 C3 C4 -173.5(3)
Ir1 C2 C3 C4 62.32(18)
C1 C2 C3 C8 171.0(3)
C7 C2 C3 C8 -2.4(4)
Ir1 C2 C3 C8 -126.7(3)
C1 C2 C3 Ir1 -62.35(18)
C7 C2 C3 Ir1 124.2(3)
C17 Ir1 C3 C4 -96.5(3)
P1 Ir1 C3 C4 72.93(15)
C1 Ir1 C3 C4 -79.47(16)
C2 Ir1 C3 C4 -116.9(2)
C5 Ir1 C3 C4 -37.21(15)
C17 Ir1 C3 C2 20.4(3)
P1 Ir1 C3 C2 -170.15(12)
C1 Ir1 C3 C2 37.45(15)
C4 Ir1 C3 C2 116.9(2)
C5 Ir1 C3 C2 79.70(16)
C17 Ir1 C3 C8 142.7(3)
P1 Ir1 C3 C8 -47.8(3)
C1 Ir1 C3 C8 159.8(3)
C2 Ir1 C3 C8 122.3(3)
C4 Ir1 C3 C8 -120.7(3)
C5 Ir1 C3 C8 -158.0(3)
C2 C3 C4 C5 0.8(3)
C8 C3 C4 C5 -170.4(3)
Ir1 C3 C4 C5 63.01(18)
C2 C3 C4 C9 172.6(3)
C8 C3 C4 C9 1.4(4)
Ir1 C3 C4 C9 -125.2(3)
C2 C3 C4 Ir1 -62.21(18)
C8 C3 C4 Ir1 126.6(3)
C17 Ir1 C4 C3 138.89(16)
P1 Ir1 C4 C3 -122.94(14)
C1 Ir1 C4 C3 79.90(16)
C2 Ir1 C4 C3 37.60(15)
C5 Ir1 C4 C3 117.6(2)
C17 Ir1 C4 C5 21.3(2)
P1 Ir1 C4 C5 119.50(15)
C1 Ir1 C4 C5 -37.67(16)
C2 Ir1 C4 C5 -79.97(17)
C3 Ir1 C4 C5 -117.6(2)
C17 Ir1 C4 C9 -99.4(3)
P1 Ir1 C4 C9 -1.3(3)
C1 Ir1 C4 C9 -158.4(3)
C2 Ir1 C4 C9 159.3(3)
C3 Ir1 C4 C9 121.7(3)
C5 Ir1 C4 C9 -120.8(3)
C2 C1 C5 C4 1.2(3)
C6 C1 C5 C4 178.9(2)
Ir1 C1 C5 C4 -61.92(18)
C2 C1 C5 C10 -172.2(3)
C6 C1 C5 C10 5.4(4)
Ir1 C1 C5 C10 124.7(3)
C2 C1 C5 Ir1 63.14(18)
C6 C1 C5 Ir1 -119.2(3)
C3 C4 C5 C1 -1.2(3)
C9 C4 C5 C1 -173.1(3)
Ir1 C4 C5 C1 61.62(18)
C3 C4 C5 C10 172.2(3)
C9 C4 C5 C10 0.3(4)
Ir1 C4 C5 C10 -125.0(3)
C3 C4 C5 Ir1 -62.86(18)
C9 C4 C5 Ir1 125.3(3)
C17 Ir1 C5 C1 77.55(16)
P1 Ir1 C5 C1 167.14(12)
C2 Ir1 C5 C1 -37.44(15)
C4 Ir1 C5 C1 -116.8(2)
C3 Ir1 C5 C1 -79.65(16)
C17 Ir1 C5 C4 -165.66(16)
P1 Ir1 C5 C4 -76.07(16)
C1 Ir1 C5 C4 116.8(2)
C2 Ir1 C5 C4 79.35(16)
C3 Ir1 C5 C4 37.13(16)
C17 Ir1 C5 C10 -43.9(3)
P1 Ir1 C5 C10 45.7(3)
C1 Ir1 C5 C10 -121.4(3)
C2 Ir1 C5 C10 -158.8(3)
C4 Ir1 C5 C10 121.8(3)
C3 Ir1 C5 C10 158.9(3)
C27 P1 C11 C12 120.0(2)
C19 P1 C11 C12 -128.79(18)
Ir1 P1 C11 C12 -2.06(19)
C27 P1 C11 C16 -55.4(2)
C19 P1 C11 C16 55.9(3)
Ir1 P1 C11 C16 -177.4(2)
C16 C11 C12 C13 1.9(4)
P1 C11 C12 C13 -173.7(2)
C16 C11 C12 C17 -174.9(2)
P1 C11 C12 C17 9.5(3)
C11 C12 C13 C14 -1.1(4)
C17 C12 C13 C14 175.7(3)
C12 C13 C14 C15 -0.2(4)
C13 C14 C15 C16 0.8(5)
C14 C15 C16 C11 0.0(4)
C14 C15 C16 C18 -179.3(3)
C12 C11 C16 C15 -1.4(4)
P1 C11 C16 C15 173.6(2)
C12 C11 C16 C18 177.9(3)
P1 C11 C16 C18 -7.1(4)
C11 C12 C17 Ir1 -13.3(3)
C13 C12 C17 Ir1 169.9(2)
P1 Ir1 C17 C12 8.81(19)
C1 Ir1 C17 C12 164.9(2)
C2 Ir1 C17 C12 -166.37(18)
C4 Ir1 C17 C12 115.8(2)
C3 Ir1 C17 C12 179.87(19)
C5 Ir1 C17 C12 128.8(2)
C11 P1 C19 C20 42.7(2)
C27 P1 C19 C20 148.6(2)
Ir1 P1 C19 C20 -77.8(2)
C11 P1 C19 C24 -142.1(2)
C27 P1 C19 C24 -36.2(3)
Ir1 P1 C19 C24 97.4(2)
C24 C19 C20 C21 5.5(4)
P1 C19 C20 C21 -179.2(2)
C24 C19 C20 C25 -172.5(3)
P1 C19 C20 C25 2.8(4)
C19 C20 C21 C22 -1.1(4)
C25 C20 C21 C22 177.0(3)
C20 C21 C22 C23 -3.3(5)
C21 C22 C23 C24 3.3(5)
C22 C23 C24 C19 1.1(5)
C22 C23 C24 C26 -174.0(3)
C20 C19 C24 C23 -5.5(4)
P1 C19 C24 C23 179.3(2)
C20 C19 C24 C26 169.2(3)
P1 C19 C24 C26 -6.0(4)
